data_7053451
loop_
_publ_author_name
'Jiang, Xin-Dong'
'Matsukawa, Shiro'
'Fukuzaki, Yuta'
'Yamamoto, Yohsuke'

_publ_section_title
;
 Formation of epoxides from pentacoordinated organoarsenic compounds with
 a \b-hydroxyethyl group
;
_journal_issue 8
_journal_name_full 'New Journal of Chemistry'
_journal_page_first 1623
_journal_paper_doi 10.1039/c0nj00035c
_journal_volume 34
_journal_year 2010
_chemical_formula_sum 'C37 H23 As Cl2 F20 O3'
_chemical_formula_weight 1041.37
_chemical_melting_point 139
_chemical_name_systematic
;
?
;
_space_group_IT_number 15
_symmetry_cell_setting monoclinic
_symmetry_space_group_name_Hall '-C 2yc'
_symmetry_space_group_name_H-M 'C 1 2/c 1'
_atom_sites_solution_hydrogens geom
_atom_sites_solution_primary direct
_atom_sites_solution_secondary difmap
_audit_creation_method SHELXL-97
_cell_angle_alpha 90.00
_cell_angle_beta 127.3997(10)
_cell_angle_gamma 90.00
_cell_formula_units_Z 8
_cell_length_a 39.96740(10)
_cell_length_b 9.5830(5)
_cell_length_c 26.4609(6)
_cell_measurement_temperature 293
_cell_measurement_theta_max 27.96
_cell_measurement_theta_min 1.54
_cell_volume 8051.2(5)
_computing_cell_refinement 'HKL(Otwinowski, 1997)'
_computing_data_collection 'HKL(Otwinowski, 1997)'
_computing_data_reduction 'HKL(Otwinowski, 1997)'
_computing_structure_refinement 'SHELXL-97 (Sheldrick, 1997)'
_computing_structure_solution 'SHELXS-97 (Sheldrick, 1990)'
_diffrn_ambient_temperature 293
_diffrn_detector_area_resol_mean 10.00
_diffrn_measured_fraction_theta_full 0.911
_diffrn_measured_fraction_theta_max 0.911
_diffrn_measurement_device_type 'MacScience DIP2030 Imaging Plate'
_diffrn_measurement_method \w
_diffrn_radiation_monochromator graphite
_diffrn_radiation_source 'fine-focus sealed tube'
_diffrn_radiation_type MoK\a
_diffrn_radiation_wavelength 0.71069
_diffrn_reflns_av_R_equivalents 0.0299
_diffrn_reflns_av_sigmaI/netI 0.0364
_diffrn_reflns_limit_h_max 52
_diffrn_reflns_limit_h_min -52
_diffrn_reflns_limit_k_max 11
_diffrn_reflns_limit_k_min 0
_diffrn_reflns_limit_l_max 34
_diffrn_reflns_limit_l_min -34
_diffrn_reflns_number 15491
_diffrn_reflns_theta_full 27.96
_diffrn_reflns_theta_max 27.96
_diffrn_reflns_theta_min 1.54
_exptl_absorpt_coefficient_mu 1.107
_exptl_absorpt_correction_type none
_exptl_crystal_colour colorless
_exptl_crystal_density_diffrn 1.718
_exptl_crystal_density_method 'not measured'
_exptl_crystal_description plate
_exptl_crystal_F_000 4128
_exptl_crystal_size_max 0.60
_exptl_crystal_size_mid 0.40
_exptl_crystal_size_min 0.30
_refine_diff_density_max 0.603
_refine_diff_density_min -1.304
_refine_diff_density_rms 0.212
_refine_ls_extinction_method none
_refine_ls_goodness_of_fit_ref 1.162
_refine_ls_hydrogen_treatment constr
_refine_ls_matrix_type full
_refine_ls_number_parameters 568
_refine_ls_number_reflns 8829
_refine_ls_number_restraints 0
_refine_ls_restrained_S_all 1.162
_refine_ls_R_factor_all 0.0889
_refine_ls_R_factor_gt 0.0658
_refine_ls_shift/su_max 0.004
_refine_ls_shift/su_mean 0.000
_refine_ls_structure_factor_coef Fsqd
_refine_ls_weighting_details 'calc w=1/[\s^2^(Fo^2^)+(0.0983P)^2^+25.2075P] where P=(Fo^2^+2Fc^2^)/3'
_refine_ls_weighting_scheme calc
_refine_ls_wR_factor_gt 0.1789
_refine_ls_wR_factor_ref 0.2053
_reflns_number_gt 6911
_reflns_number_total 8829
_reflns_threshold_expression >2sigma(I)
_cod_data_source_file c0nj00035c.txt
_cod_data_source_block Rfee2AsCH2CPh2OH
_cod_original_sg_symbol_H-M C2/c
_cod_database_code 7053451

loop_
_symmetry_equiv_pos_as_xyz
'x, y, z'
'-x, y, -z+1/2'
'x+1/2, y+1/2, z'
'-x+1/2, y+1/2, -z+1/2'
'-x, -y, -z'
'x, -y, z-1/2'
'-x+1/2, -y+1/2, -z'
'x+1/2, -y+1/2, z-1/2'

loop_
_atom_site_label
_atom_site_type_symbol
_atom_site_fract_x
_atom_site_fract_y
_atom_site_fract_z
_atom_site_U_iso_or_equiv
_atom_site_adp_type
_atom_site_occupancy
_atom_site_symmetry_multiplicity
_atom_site_calc_flag
_atom_site_refinement_flags
As1 As 0.149643(12) 0.18279(4) 0.040519(18) 0.03213(14) Uani 1 1 d .
O1 O 0.20212(9) 0.0812(3) 0.08095(14) 0.0385(6) Uani 1 1 d .
O2 O 0.10343(10) 0.2955(3) 0.01898(16) 0.0437(7) Uani 1 1 d .
O3 O 0.15152(13) -0.0937(3) -0.02324(16) 0.0570(9) Uani 1 1 d .
H1 H 0.1754 -0.0673 -0.0085 0.085 Uiso 1 1 calc R
Cl1 Cl 0.10771(9) 0.4844(3) 0.38773(13) 0.1236(9) Uani 1 1 d .
Cl2 Cl 0.0553(2) 0.4990(7) 0.2532(2) 0.295(4) Uani 1 1 d .
C1 C 0.18555(14) 0.3454(4) 0.07015(19) 0.0372(9) Uani 1 1 d .
C2 C 0.17080(16) 0.4819(5) 0.0552(2) 0.0450(10) Uani 1 1 d .
H2 H 0.1423 0.5009 0.0330 0.054 Uiso 1 1 calc R
C3 C 0.19939(19) 0.5888(5) 0.0741(3) 0.0590(13) Uani 1 1 d .
H3 H 0.1901 0.6807 0.0636 0.071 Uiso 1 1 calc R
C4 C 0.24146(19) 0.5587(6) 0.1082(3) 0.0667(16) Uani 1 1 d .
H4 H 0.2606 0.6314 0.1221 0.080 Uiso 1 1 calc R
C5 C 0.25594(17) 0.4247(6) 0.1224(3) 0.0626(15) Uani 1 1 d .
H5 H 0.2846 0.4069 0.1454 0.075 Uiso 1 1 calc R
C6 C 0.22784(14) 0.3152(5) 0.1023(2) 0.0431(10) Uani 1 1 d .
C7 C 0.23849(13) 0.1601(5) 0.1113(2) 0.0428(10) Uani 1 1 d .
C8 C 0.26757(15) 0.1206(6) 0.1830(2) 0.0552(13) Uani 1 1 d .
C9 C 0.25595(19) 0.1752(7) 0.2251(3) 0.0666(16) Uani 1 1 d .
C10 C 0.25926(16) 0.1236(6) 0.0779(3) 0.0560(13) Uani 1 1 d .
C11 C 0.2748(2) -0.0265(8) 0.0803(4) 0.0785(19) Uani 1 1 d .
C12 C 0.13156(13) 0.0592(4) 0.07699(19) 0.0362(8) Uani 1 1 d .
C13 C 0.14996(15) -0.0694(5) 0.1048(2) 0.0454(10) Uani 1 1 d .
H6 H 0.1745 -0.0975 0.1111 0.054 Uiso 1 1 calc R
C14 C 0.13094(17) -0.1543(6) 0.1229(3) 0.0591(14) Uani 1 1 d .
H7 H 0.1425 -0.2410 0.1411 0.071 Uiso 1 1 calc R
C15 C 0.09470(18) -0.1101(7) 0.1140(3) 0.0631(15) Uani 1 1 d .
H8 H 0.0821 -0.1679 0.1263 0.076 Uiso 1 1 calc R
C16 C 0.07704(17) 0.0176(6) 0.0874(2) 0.0561(13) Uani 1 1 d .
H9 H 0.0528 0.0461 0.0820 0.067 Uiso 1 1 calc R
C17 C 0.09552(14) 0.1040(5) 0.0685(2) 0.0417(9) Uani 1 1 d .
C18 C 0.07932(14) 0.2469(5) 0.0368(2) 0.0447(10) Uani 1 1 d .
C19 C 0.0817(2) 0.3553(7) 0.0828(4) 0.0727(17) Uani 1 1 d .
C20 C 0.1233(3) 0.3719(8) 0.1492(4) 0.085(2) Uani 1 1 d .
C21 C 0.03320(16) 0.2299(6) -0.0256(3) 0.0596(14) Uani 1 1 d .
C22 C 0.0133(2) 0.3426(8) -0.0764(4) 0.0774(19) Uani 1 1 d .
C23 C 0.12944(14) 0.1501(4) -0.04645(18) 0.0377(9) Uani 1 1 d .
H10 H 0.1032 0.2008 -0.0743 0.045 Uiso 1 1 calc R
H11 H 0.1496 0.1922 -0.0510 0.045 Uiso 1 1 calc R
C24 C 0.12162(15) -0.0007(5) -0.0720(2) 0.0432(10) Uani 1 1 d .
C25 C 0.07805(18) -0.0563(6) -0.0968(2) 0.0558(13) Uani 1 1 d .
C26 C 0.0740(2) -0.1605(6) -0.0648(4) 0.0748(18) Uani 1 1 d .
H12 H 0.0979 -0.1980 -0.0276 0.090 Uiso 1 1 calc R
C27 C 0.0339(3) -0.2095(9) -0.0884(5) 0.102(3) Uani 1 1 d .
H13 H 0.0312 -0.2778 -0.0661 0.123 Uiso 1 1 calc R
C28 C -0.0012(3) -0.1584(11) -0.1436(5) 0.112(3) Uani 1 1 d .
H14 H -0.0276 -0.1934 -0.1593 0.134 Uiso 1 1 calc R
C29 C 0.0023(2) -0.0567(12) -0.1757(4) 0.110(3) Uani 1 1 d .
H15 H -0.0217 -0.0211 -0.2132 0.132 Uiso 1 1 calc R
C30 C 0.04220(19) -0.0052(9) -0.1521(3) 0.086(2) Uani 1 1 d .
H16 H 0.0444 0.0648 -0.1743 0.104 Uiso 1 1 calc R
C31 C 0.12532(15) -0.0028(5) -0.1267(2) 0.0443(10) Uani 1 1 d .
C32 C 0.1376(2) -0.1255(6) -0.1392(3) 0.0631(14) Uani 1 1 d .
H17 H 0.1448 -0.2031 -0.1134 0.076 Uiso 1 1 calc R
C33 C 0.1393(2) -0.1328(8) -0.1900(3) 0.0766(18) Uani 1 1 d .
H18 H 0.1474 -0.2155 -0.1980 0.092 Uiso 1 1 calc R
C34 C 0.1290(2) -0.0205(7) -0.2283(3) 0.0712(17) Uani 1 1 d .
H19 H 0.1298 -0.0271 -0.2626 0.085 Uiso 1 1 calc R
C35 C 0.1176(2) 0.1019(7) -0.2162(3) 0.0644(15) Uani 1 1 d .
H20 H 0.1110 0.1793 -0.2420 0.077 Uiso 1 1 calc R
C36 C 0.11575(18) 0.1113(6) -0.1656(2) 0.0544(12) Uani 1 1 d .
H21 H 0.1080 0.1951 -0.1577 0.065 Uiso 1 1 calc R
F1 F 0.30761(9) 0.1645(4) 0.21088(17) 0.0813(12) Uani 1 1 d .
F2 F 0.26890(11) -0.0213(4) 0.18839(16) 0.0698(9) Uani 1 1 d .
F3 F 0.21664(12) 0.1454(5) 0.20033(17) 0.0909(13) Uani 1 1 d .
F4 F 0.26137(16) 0.3098(5) 0.2343(2) 0.0981(14) Uani 1 1 d .
F5 F 0.28040(14) 0.1147(5) 0.28185(16) 0.0985(14) Uani 1 1 d .
F6 F 0.29244(11) 0.2073(4) 0.09803(19) 0.0766(10) Uani 1 1 d .
F7 F 0.22942(10) 0.1504(4) 0.01537(15) 0.0631(8) Uani 1 1 d .
F8 F 0.24597(15) -0.1208(4) 0.0646(3) 0.1009(15) Uani 1 1 d .
F9 F 0.30960(15) -0.0547(5) 0.1382(3) 0.1099(16) Uani 1 1 d .
F10 F 0.28418(17) -0.0349(6) 0.0406(3) 0.1127(16) Uani 1 1 d .
F11 F 0.05298(19) 0.3249(6) 0.0928(3) 0.138(2) Uani 1 1 d .
F12 F 0.07276(18) 0.4848(5) 0.0559(3) 0.1179(17) Uani 1 1 d .
F13 F 0.15388(16) 0.3943(7) 0.1483(2) 0.123(2) Uani 1 1 d .
F14 F 0.1315(2) 0.2623(7) 0.1835(2) 0.156(3) Uani 1 1 d .
F15 F 0.1195(2) 0.4776(6) 0.1785(3) 0.142(2) Uani 1 1 d .
F16 F 0.03276(15) 0.1171(5) -0.0545(2) 0.123(2) Uani 1 1 d .
F17 F 0.00612(12) 0.2067(7) -0.0129(3) 0.130(2) Uani 1 1 d .
F18 F -0.02446(12) 0.3074(6) -0.1252(3) 0.125(2) Uani 1 1 d .
F19 F 0.03338(15) 0.3699(10) -0.0970(3) 0.191(4) Uani 1 1 d .
F20 F 0.0097(3) 0.4565(8) -0.0564(4) 0.231(5) Uani 1 1 d .
C37 C 0.0639(3) 0.4230(13) 0.3176(6) 0.148(5) Uani 1 1 d .
H22 H 0.0668 0.3231 0.3154 0.178 Uiso 1 1 calc R
H23 H 0.0396 0.4384 0.3167 0.178 Uiso 1 1 calc R

loop_
_atom_site_aniso_label
_atom_site_aniso_U_11
_atom_site_aniso_U_22
_atom_site_aniso_U_33
_atom_site_aniso_U_23
_atom_site_aniso_U_13
_atom_site_aniso_U_12
As1 0.0304(2) 0.0342(2) 0.0299(2) 0.00320(15) 0.01737(17) -0.00399(15)
O1 0.0307(14) 0.0396(16) 0.0419(16) 0.0081(12) 0.0202(13) -0.0016(11)
O2 0.0376(16) 0.0433(17) 0.0553(19) 0.0086(13) 0.0310(15) 0.0006(12)
O3 0.071(2) 0.0398(18) 0.0454(18) 0.0052(14) 0.0276(18) -0.0007(15)
Cl1 0.129(2) 0.1029(17) 0.1123(18) -0.0230(13) 0.0593(16) -0.0011(14)
Cl2 0.327(7) 0.312(7) 0.107(3) 0.030(4) 0.059(3) -0.123(6)
C1 0.040(2) 0.038(2) 0.035(2) 0.0009(15) 0.0230(18) -0.0092(16)
C2 0.050(3) 0.037(2) 0.051(3) 0.0035(18) 0.032(2) -0.0033(18)
C3 0.071(4) 0.034(3) 0.075(4) 0.003(2) 0.046(3) -0.007(2)
C4 0.060(3) 0.047(3) 0.084(4) -0.002(3) 0.039(3) -0.022(2)
C5 0.040(3) 0.059(3) 0.073(4) 0.005(3) 0.025(3) -0.014(2)
C6 0.034(2) 0.045(2) 0.038(2) 0.0066(17) 0.0159(18) -0.0088(17)
C7 0.031(2) 0.047(3) 0.044(2) 0.0122(18) 0.0188(19) -0.0019(17)
C8 0.036(2) 0.061(3) 0.050(3) 0.015(2) 0.017(2) -0.001(2)
C9 0.053(3) 0.084(4) 0.040(3) 0.008(3) 0.016(2) -0.008(3)
C10 0.045(3) 0.059(3) 0.071(3) 0.018(2) 0.038(3) 0.001(2)
C11 0.076(4) 0.077(4) 0.109(6) 0.020(4) 0.070(4) 0.020(3)
C12 0.040(2) 0.037(2) 0.0328(19) 0.0012(15) 0.0225(18) -0.0090(16)
C13 0.044(2) 0.048(3) 0.038(2) 0.0122(18) 0.022(2) -0.0071(19)
C14 0.054(3) 0.059(3) 0.051(3) 0.019(2) 0.025(3) -0.010(2)
C15 0.061(3) 0.078(4) 0.050(3) 0.011(3) 0.034(3) -0.023(3)
C16 0.053(3) 0.071(3) 0.055(3) 0.002(2) 0.038(3) -0.015(2)
C17 0.038(2) 0.051(3) 0.039(2) -0.0011(18) 0.025(2) -0.0088(18)
C18 0.038(2) 0.050(3) 0.054(3) 0.001(2) 0.032(2) -0.0049(19)
C19 0.076(4) 0.068(4) 0.104(5) -0.018(3) 0.070(4) -0.011(3)
C20 0.116(6) 0.091(5) 0.083(5) -0.033(4) 0.078(5) -0.046(4)
C21 0.037(3) 0.062(3) 0.078(4) 0.010(3) 0.034(3) -0.004(2)
C22 0.052(3) 0.078(5) 0.093(5) 0.023(4) 0.039(4) 0.014(3)
C23 0.041(2) 0.041(2) 0.0280(19) 0.0048(15) 0.0191(18) -0.0017(16)
C24 0.051(3) 0.041(2) 0.035(2) 0.0019(17) 0.024(2) -0.0040(18)
C25 0.066(3) 0.061(3) 0.045(3) -0.015(2) 0.036(3) -0.022(3)
C26 0.100(5) 0.053(3) 0.093(5) -0.011(3) 0.070(4) -0.023(3)
C27 0.136(8) 0.083(5) 0.145(8) -0.035(5) 0.115(8) -0.056(5)
C28 0.105(7) 0.150(8) 0.098(6) -0.063(6) 0.071(6) -0.077(7)
C29 0.065(4) 0.201(10) 0.056(4) -0.022(5) 0.033(4) -0.047(6)
C30 0.051(3) 0.150(7) 0.042(3) 0.000(4) 0.020(3) -0.034(4)
C31 0.047(3) 0.047(3) 0.040(2) -0.0041(18) 0.027(2) -0.0064(19)
C32 0.085(4) 0.052(3) 0.059(3) -0.001(2) 0.047(3) 0.003(3)
C33 0.100(5) 0.073(4) 0.072(4) -0.013(3) 0.060(4) 0.007(4)
C34 0.081(4) 0.091(5) 0.053(3) -0.009(3) 0.046(3) -0.008(3)
C35 0.077(4) 0.075(4) 0.044(3) 0.005(2) 0.038(3) -0.004(3)
C36 0.064(3) 0.057(3) 0.044(3) 0.001(2) 0.034(3) -0.001(2)
F1 0.0284(14) 0.112(3) 0.066(2) 0.0234(19) 0.0094(15) -0.0067(16)
F2 0.064(2) 0.065(2) 0.066(2) 0.0304(16) 0.0315(17) 0.0140(15)
F3 0.058(2) 0.155(4) 0.056(2) -0.020(2) 0.0334(18) -0.018(2)
F4 0.126(4) 0.085(3) 0.070(3) -0.012(2) 0.053(3) -0.014(2)
F5 0.087(3) 0.137(4) 0.0391(17) 0.023(2) 0.0214(19) -0.001(3)
F6 0.0512(19) 0.091(3) 0.100(3) 0.017(2) 0.052(2) -0.0107(17)
F7 0.0606(19) 0.082(2) 0.0607(19) 0.0170(16) 0.0440(17) 0.0042(16)
F8 0.105(3) 0.058(2) 0.175(5) 0.002(2) 0.103(4) 0.007(2)
F9 0.084(3) 0.115(4) 0.136(4) 0.050(3) 0.070(3) 0.051(3)
F10 0.125(4) 0.122(4) 0.152(4) 0.012(3) 0.116(4) 0.027(3)
F11 0.130(4) 0.164(5) 0.205(6) -0.085(4) 0.146(5) -0.057(4)
F12 0.144(4) 0.062(3) 0.140(4) -0.006(3) 0.082(4) 0.026(3)
F13 0.093(3) 0.211(6) 0.083(3) -0.046(3) 0.062(3) -0.049(4)
F14 0.246(8) 0.120(4) 0.069(3) -0.014(3) 0.079(4) -0.055(5)
F15 0.170(5) 0.143(5) 0.157(5) -0.096(4) 0.121(5) -0.050(4)
F16 0.092(3) 0.076(3) 0.076(3) -0.022(2) -0.014(2) 0.014(2)
F17 0.047(2) 0.220(6) 0.115(4) 0.054(4) 0.045(2) -0.019(3)
F18 0.042(2) 0.165(5) 0.113(4) 0.067(3) 0.018(2) 0.006(2)
F19 0.053(3) 0.350(11) 0.124(4) 0.143(6) 0.031(3) 0.005(4)
F20 0.286(11) 0.124(6) 0.151(6) 0.037(5) 0.064(7) 0.108(7)
C37 0.106(8) 0.129(9) 0.137(9) 0.036(7) 0.037(7) -0.008(6)

loop_
_atom_type_symbol
_atom_type_description
_atom_type_scat_dispersion_real
_atom_type_scat_dispersion_imag
_atom_type_scat_source
C C 0.0033 0.0016 'International Tables Vol C Tables 4.2.6.8 and 6.1.1.4'
H H 0.0000 0.0000 'International Tables Vol C Tables 4.2.6.8 and 6.1.1.4'
O O 0.0106 0.0060 'International Tables Vol C Tables 4.2.6.8 and 6.1.1.4'
F F 0.0171 0.0103 'International Tables Vol C Tables 4.2.6.8 and 6.1.1.4'
Cl Cl 0.1484 0.1585 'International Tables Vol C Tables 4.2.6.8 and 6.1.1.4'
As As 0.0499 2.0058 'International Tables Vol C Tables 4.2.6.8 and 6.1.1.4'

loop_
_geom_angle_atom_site_label_1
_geom_angle_atom_site_label_2
_geom_angle_atom_site_label_3
_geom_angle
O2 As1 C12 84.70(16)
O2 As1 C1 90.59(16)
C12 As1 C1 134.84(17)
O2 As1 O1 167.67(14)
C12 As1 O1 91.38(15)
C1 As1 O1 83.87(16)
O2 As1 C23 96.14(17)
C12 As1 C23 118.76(17)
C1 As1 C23 106.39(17)
O1 As1 C23 95.99(16)
C7 O1 As1 116.7(3)
C18 O2 As1 117.2(3)
C24 O3 H1 109.5
C6 C1 C2 121.4(4)
C6 C1 As1 114.1(3)
C2 C1 As1 124.1(3)
C3 C2 C1 118.7(5)
C3 C2 H2 120.7
C1 C2 H2 120.7
C4 C3 C2 119.7(5)
C4 C3 H3 120.1
C2 C3 H3 120.1
C5 C4 C3 121.7(5)
C5 C4 H4 119.2
C3 C4 H4 119.2
C4 C5 C6 119.8(5)
C4 C5 H5 120.1
C6 C5 H5 120.1
C1 C6 C5 118.7(4)
C1 C6 C7 114.9(4)
C5 C6 C7 126.4(4)
O1 C7 C6 110.3(4)
O1 C7 C8 108.6(3)
C6 C7 C8 111.0(4)
O1 C7 C10 106.2(4)
C6 C7 C10 108.7(4)
C8 C7 C10 111.9(4)
F1 C8 F2 107.0(4)
F1 C8 C9 106.1(5)
F2 C8 C9 105.9(4)
F1 C8 C7 110.3(4)
F2 C8 C7 108.8(4)
C9 C8 C7 118.2(4)
F4 C9 F3 108.7(6)
F4 C9 F5 107.2(5)
F3 C9 F5 107.8(5)
F4 C9 C8 112.4(5)
F3 C9 C8 111.2(5)
F5 C9 C8 109.4(6)
F6 C10 F7 107.2(4)
F6 C10 C11 105.1(5)
F7 C10 C11 105.1(5)
F6 C10 C7 111.8(5)
F7 C10 C7 105.7(4)
C11 C10 C7 121.1(4)
F10 C11 F8 108.9(7)
F10 C11 F9 107.7(6)
F8 C11 F9 109.1(6)
F10 C11 C10 108.9(5)
F8 C11 C10 111.7(5)
F9 C11 C10 110.3(6)
C17 C12 C13 121.5(4)
C17 C12 As1 113.5(3)
C13 C12 As1 124.8(3)
C14 C13 C12 118.6(5)
C14 C13 H6 120.7
C12 C13 H6 120.7
C13 C14 C15 120.0(5)
C13 C14 H7 120.0
C15 C14 H7 120.0
C16 C15 C14 121.2(4)
C16 C15 H8 119.4
C14 C15 H8 119.4
C15 C16 C17 119.7(5)
C15 C16 H9 120.1
C17 C16 H9 120.1
C12 C17 C16 119.0(5)
C12 C17 C18 114.8(4)
C16 C17 C18 126.2(4)
O2 C18 C17 109.7(4)
O2 C18 C19 108.4(4)
C17 C18 C19 111.4(4)
O2 C18 C21 107.0(4)
C17 C18 C21 108.7(4)
C19 C18 C21 111.6(4)
F11 C19 F12 108.1(6)
F11 C19 C20 104.8(6)
F12 C19 C20 105.3(6)
F11 C19 C18 110.5(5)
F12 C19 C18 109.1(6)
C20 C19 C18 118.5(6)
F13 C20 F14 108.5(9)
F13 C20 F15 109.6(6)
F14 C20 F15 106.2(6)
F13 C20 C19 112.7(6)
F14 C20 C19 111.0(6)
F15 C20 C19 108.6(7)
F16 C21 F17 106.5(6)
F16 C21 C22 104.7(6)
F17 C21 C22 105.9(5)
F16 C21 C18 106.8(4)
F17 C21 C18 111.6(5)
C22 C21 C18 120.5(5)
F19 C22 F20 105.9(9)
F19 C22 F18 106.9(7)
F20 C22 F18 106.3(7)
F19 C22 C21 114.1(6)
F20 C22 C21 112.0(7)
F18 C22 C21 111.2(6)
C24 C23 As1 119.7(3)
C24 C23 H10 107.4
As1 C23 H10 107.4
C24 C23 H11 107.4
As1 C23 H11 107.4
H10 C23 H11 106.9
O3 C24 C25 106.4(4)
O3 C24 C31 109.7(4)
C25 C24 C31 108.9(4)
O3 C24 C23 110.8(3)
C25 C24 C23 112.8(4)
C31 C24 C23 108.2(3)
C30 C25 C26 118.5(6)
C30 C25 C24 120.7(5)
C26 C25 C24 120.8(5)
C25 C26 C27 119.8(8)
C25 C26 H12 120.1
C27 C26 H12 120.1
C28 C27 C26 120.8(8)
C28 C27 H13 119.6
C26 C27 H13 119.6
C29 C28 C27 120.1(8)
C29 C28 H14 120.0
C27 C28 H14 120.0
C28 C29 C30 119.7(9)
C28 C29 H15 120.1
C30 C29 H15 120.1
C25 C30 C29 121.1(7)
C25 C30 H16 119.4
C29 C30 H16 119.4
C36 C31 C32 117.9(5)
C36 C31 C24 123.2(4)
C32 C31 C24 118.9(4)
C33 C32 C31 120.3(6)
C33 C32 H17 119.8
C31 C32 H17 119.8
C34 C33 C32 120.8(6)
C34 C33 H18 119.6
C32 C33 H18 119.6
C33 C34 C35 119.9(5)
C33 C34 H19 120.1
C35 C34 H19 120.1
C34 C35 C36 120.1(5)
C34 C35 H20 119.9
C36 C35 H20 119.9
C31 C36 C35 120.9(5)
C31 C36 H21 119.5
C35 C36 H21 119.5
Cl2 C37 Cl1 113.3(7)
Cl2 C37 H22 108.9
Cl1 C37 H22 108.9
Cl2 C37 H23 108.9
Cl1 C37 H23 108.9
H22 C37 H23 107.7

loop_
_geom_bond_atom_site_label_1
_geom_bond_atom_site_label_2
_geom_bond_distance
As1 O2 1.904(3)
As1 C12 1.924(4)
As1 C1 1.933(4)
As1 O1 1.940(3)
As1 C23 1.946(4)
O1 C7 1.382(5)
O2 C18 1.386(5)
O3 C24 1.418(6)
O3 H1 0.8200
Cl1 C37 1.706(11)
Cl2 C37 1.684(12)
C1 C6 1.385(6)
C1 C2 1.390(6)
C2 C3 1.383(7)
C2 H2 0.9300
C3 C4 1.372(8)
C3 H3 0.9300
C4 C5 1.364(8)
C4 H4 0.9300
C5 C6 1.386(6)
C5 H5 0.9300
C6 C7 1.525(6)
C7 C8 1.555(7)
C7 C10 1.576(7)
C8 F1 1.359(6)
C8 F2 1.366(6)
C8 C9 1.535(9)
C9 F4 1.306(7)
C9 F3 1.315(7)
C9 F5 1.328(6)
C10 F6 1.352(6)
C10 F7 1.352(6)
C10 C11 1.554(9)
C11 F10 1.314(8)
C11 F8 1.318(8)
C11 F9 1.329(9)
C12 C17 1.384(6)
C12 C13 1.394(6)
C13 C14 1.383(6)
C13 H6 0.9300
C14 C15 1.384(9)
C14 H7 0.9300
C15 C16 1.375(8)
C15 H8 0.9300
C16 C17 1.389(6)
C16 H9 0.9300
C17 C18 1.529(7)
C18 C19 1.559(8)
C18 C21 1.566(7)
C19 F11 1.359(7)
C19 F12 1.366(8)
C19 C20 1.525(11)
C20 F13 1.257(8)
C20 F14 1.292(9)
C20 F15 1.338(8)
C21 F16 1.318(8)
C21 F17 1.333(7)
C21 C22 1.520(9)
C22 F19 1.240(9)
C22 F20 1.261(10)
C22 F18 1.301(8)
C23 C24 1.544(6)
C23 H10 0.9700
C23 H11 0.9700
C24 C25 1.535(7)
C24 C31 1.543(6)
C25 C30 1.374(9)
C25 C26 1.381(8)
C26 C27 1.403(10)
C26 H12 0.9300
C27 C28 1.360(14)
C27 H13 0.9300
C28 C29 1.354(13)
C28 H14 0.9300
C29 C30 1.403(9)
C29 H15 0.9300
C30 H16 0.9300
C31 C36 1.387(7)
C31 C32 1.390(7)
C32 C33 1.386(8)
C32 H17 0.9300
C33 C34 1.359(10)
C33 H18 0.9300
C34 C35 1.365(9)
C34 H19 0.9300
C35 C36 1.388(7)
C35 H20 0.9300
C36 H21 0.9300
C37 H22 0.9700
C37 H23 0.9700

loop_
_geom_torsion_atom_site_label_1
_geom_torsion_atom_site_label_2
_geom_torsion_atom_site_label_3
_geom_torsion_atom_site_label_4
_geom_torsion
O2 As1 O1 C7 -62.5(7)
C12 As1 O1 C7 -133.7(3)
C1 As1 O1 C7 1.3(3)
C23 As1 O1 C7 107.2(3)
C12 As1 O2 C18 0.2(3)
C1 As1 O2 C18 -134.8(3)
O1 As1 O2 C18 -71.7(7)
C23 As1 O2 C18 118.7(3)
O2 As1 C1 C6 170.0(3)
C12 As1 C1 C6 86.9(4)
O1 As1 C1 C6 1.0(3)
C23 As1 C1 C6 -93.4(3)
O2 As1 C1 C2 -16.9(4)
C12 As1 C1 C2 -100.0(4)
O1 As1 C1 C2 174.1(4)
C23 As1 C1 C2 79.7(4)
C6 C1 C2 C3 -1.0(7)
As1 C1 C2 C3 -173.7(4)
C1 C2 C3 C4 -1.7(8)
C2 C3 C4 C5 2.4(10)
C3 C4 C5 C6 -0.4(10)
C2 C1 C6 C5 3.0(7)
As1 C1 C6 C5 176.4(4)
C2 C1 C6 C7 -176.3(4)
As1 C1 C6 C7 -2.9(5)
C4 C5 C6 C1 -2.4(8)
C4 C5 C6 C7 176.9(6)
As1 O1 C7 C6 -3.0(5)
As1 O1 C7 C8 118.8(4)
As1 O1 C7 C10 -120.7(3)
C1 C6 C7 O1 3.8(6)
C5 C6 C7 O1 -175.4(5)
C1 C6 C7 C8 -116.6(4)
C5 C6 C7 C8 64.2(7)
C1 C6 C7 C10 119.9(4)
C5 C6 C7 C10 -59.3(7)
O1 C7 C8 F1 162.9(4)
C6 C7 C8 F1 -75.7(6)
C10 C7 C8 F1 45.9(6)
O1 C7 C8 F2 45.7(5)
C6 C7 C8 F2 167.1(4)
C10 C7 C8 F2 -71.2(5)
O1 C7 C8 C9 -74.9(6)
C6 C7 C8 C9 46.5(6)
C10 C7 C8 C9 168.2(5)
F1 C8 C9 F4 54.2(6)
F2 C8 C9 F4 167.7(5)
C7 C8 C9 F4 -70.1(6)
F1 C8 C9 F3 176.3(5)
F2 C8 C9 F3 -70.2(6)
C7 C8 C9 F3 51.9(7)
F1 C8 C9 F5 -64.8(6)
F2 C8 C9 F5 48.7(6)
C7 C8 C9 F5 170.8(5)
O1 C7 C10 F6 172.2(4)
C6 C7 C10 F6 53.6(5)
C8 C7 C10 F6 -69.4(5)
O1 C7 C10 F7 56.0(5)
C6 C7 C10 F7 -62.7(5)
C8 C7 C10 F7 174.3(4)
O1 C7 C10 C11 -63.0(6)
C6 C7 C10 C11 178.3(5)
C8 C7 C10 C11 55.3(7)
F6 C10 C11 F10 -62.6(7)
F7 C10 C11 F10 50.3(7)
C7 C10 C11 F10 169.6(5)
F6 C10 C11 F8 177.0(6)
F7 C10 C11 F8 -70.1(7)
C7 C10 C11 F8 49.2(8)
F6 C10 C11 F9 55.4(6)
F7 C10 C11 F9 168.4(5)
C7 C10 C11 F9 -72.4(7)
O2 As1 C12 C17 2.5(3)
C1 As1 C12 C17 88.1(4)
O1 As1 C12 C17 170.8(3)
C23 As1 C12 C17 -91.6(4)
O2 As1 C12 C13 177.3(4)
C1 As1 C12 C13 -97.1(4)
O1 As1 C12 C13 -14.4(4)
C23 As1 C12 C13 83.2(4)
C17 C12 C13 C14 1.3(7)
As1 C12 C13 C14 -173.0(4)
C12 C13 C14 C15 -0.8(8)
C13 C14 C15 C16 -0.1(9)
C14 C15 C16 C17 0.5(8)
C13 C12 C17 C16 -0.9(7)
As1 C12 C17 C16 174.1(4)
C13 C12 C17 C18 -179.6(4)
As1 C12 C17 C18 -4.6(5)
C15 C16 C17 C12 0.0(7)
C15 C16 C17 C18 178.5(5)
As1 O2 C18 C17 -2.6(5)
As1 O2 C18 C19 119.2(4)
As1 O2 C18 C21 -120.3(4)
C12 C17 C18 O2 4.7(6)
C16 C17 C18 O2 -173.9(5)
C12 C17 C18 C19 -115.3(5)
C16 C17 C18 C19 66.1(6)
C12 C17 C18 C21 121.3(4)
C16 C17 C18 C21 -57.2(6)
O2 C18 C19 F11 169.3(6)
C17 C18 C19 F11 -69.9(7)
C21 C18 C19 F11 51.7(8)
O2 C18 C19 F12 50.6(6)
C17 C18 C19 F12 171.4(5)
C21 C18 C19 F12 -67.0(6)
O2 C18 C19 C20 -69.7(7)
C17 C18 C19 C20 51.0(7)
C21 C18 C19 C20 172.7(5)
F11 C19 C20 F13 176.9(7)
F12 C19 C20 F13 -69.1(8)
C18 C19 C20 F13 53.1(9)
F11 C19 C20 F14 54.9(8)
F12 C19 C20 F14 168.9(6)
C18 C19 C20 F14 -68.8(8)
F11 C19 C20 F15 -61.5(7)
F12 C19 C20 F15 52.5(7)
C18 C19 C20 F15 174.7(5)
O2 C18 C21 F16 74.8(6)
C17 C18 C21 F16 -43.6(6)
C19 C18 C21 F16 -166.8(5)
O2 C18 C21 F17 -169.2(5)
C17 C18 C21 F17 72.4(6)
C19 C18 C21 F17 -50.8(7)
O2 C18 C21 C22 -44.2(7)
C17 C18 C21 C22 -162.6(5)
C19 C18 C21 C22 74.2(7)
F16 C21 C22 F19 -62.9(9)
F17 C21 C22 F19 -175.2(8)
C18 C21 C22 F19 57.1(10)
F16 C21 C22 F20 176.8(8)
F17 C21 C22 F20 64.5(9)
C18 C21 C22 F20 -63.2(10)
F16 C21 C22 F18 58.0(7)
F17 C21 C22 F18 -54.2(8)
C18 C21 C22 F18 178.1(6)
O2 As1 C23 C24 -121.0(3)
C12 As1 C23 C24 -33.7(4)
C1 As1 C23 C24 146.5(3)
O1 As1 C23 C24 61.2(4)
As1 C23 C24 O3 -35.0(5)
As1 C23 C24 C25 84.1(4)
As1 C23 C24 C31 -155.3(3)
O3 C24 C25 C30 -167.7(6)
C31 C24 C25 C30 -49.6(7)
C23 C24 C25 C30 70.6(7)
O3 C24 C25 C26 11.1(7)
C31 C24 C25 C26 129.3(5)
C23 C24 C25 C26 -110.5(6)
C30 C25 C26 C27 -1.1(10)
C24 C25 C26 C27 180.0(6)
C25 C26 C27 C28 1.9(12)
C26 C27 C28 C29 -1.6(14)
C27 C28 C29 C30 0.6(15)
C26 C25 C30 C29 0.2(11)
C24 C25 C30 C29 179.1(7)
C28 C29 C30 C25 0.1(14)
O3 C24 C31 C36 -150.4(5)
C25 C24 C31 C36 93.5(6)
C23 C24 C31 C36 -29.4(6)
O3 C24 C31 C32 31.5(6)
C25 C24 C31 C32 -84.5(6)
C23 C24 C31 C32 152.5(5)
C36 C31 C32 C33 -1.4(9)
C24 C31 C32 C33 176.8(6)
C31 C32 C33 C34 0.2(11)
C32 C33 C34 C35 1.0(11)
C33 C34 C35 C36 -1.0(10)
C32 C31 C36 C35 1.3(8)
C24 C31 C36 C35 -176.8(5)
C34 C35 C36 C31 -0.1(9)
